data_4323302
loop_
_publ_author_name
'Aston A. Eagle'
'Graham N. George'
'Edward R. T. Tiekink'
'Charles G. Young'

_publ_section_title
;
 Oxotungsten(VI) Chemistry of Hydrotris(3,5-dimethylpyrazol-1-yl)borate:
 Hydroxodioxotungsten(VI), Trioxotungsten(VI), and
 (\m-Oxo)bis[dioxotungsten(VI)] Complexes
;
_journal_name_full 'Inorganic Chemistry'
_journal_page_first 472
_journal_page_last 479
_journal_paper_doi 10.1021/ic9609261
_journal_volume 36
_journal_year 1997
_chemical_formula_sum 'C23 H50 B N7 O7 W'
_chemical_formula_weight 731.35
_space_group_IT_number 14
_symmetry_cell_setting monoclinic
_symmetry_Int_Tables_number 14
_symmetry_space_group_name_Hall '-P 2ybc'
_symmetry_space_group_name_H-M 'P 1 21/c 1'
_audit_creation_date 'Thu Jul 18 15:06:21 1996'
_audit_creation_method 'from TEXRAY.INF file'
_cell_angle_alpha 90
_cell_angle_beta 104.35(2)
_cell_angle_gamma 90
_cell_formula_units_Z 4
_cell_length_a 18.804(4)
_cell_length_b 9.901(8)
_cell_length_c 17.447(3)
_cell_measurement_reflns_used 25
_cell_measurement_temperature 293
_cell_measurement_theta_max 41.7
_cell_measurement_theta_min 38.2
_cell_volume 3147(3)
_computing_cell_refinement 'MSC/AFC Diffractometer Control'
_computing_data_collection 'MSC/AFC Diffractometer Control'
_computing_data_reduction teXsan
_computing_publication_material teXsan
_computing_structure_refinement teXsan
_computing_structure_solution SHELXS86
_diffrn_ambient_temperature 293
_diffrn_measurement_device AFC6R
_diffrn_measurement_method 'omega/2-theta scans'
_diffrn_orient_matrix_UB_11 0.04652
_diffrn_orient_matrix_UB_12 -0.03772
_diffrn_orient_matrix_UB_13 -0.00921
_diffrn_orient_matrix_UB_21 0.01522
_diffrn_orient_matrix_UB_22 -0.02982
_diffrn_orient_matrix_UB_23 0.05647
_diffrn_orient_matrix_UB_31 -0.02486
_diffrn_orient_matrix_UB_32 -0.08882
_diffrn_orient_matrix_UB_33 -0.01505
_diffrn_radiation_monochromator graphite
_diffrn_radiation_source 'Rigaku rotating anode'
_diffrn_radiation_type MoKalpha
_diffrn_radiation_wavelength 0.71073
_diffrn_reflns_av_R_equivalents 8.61
_diffrn_reflns_limit_h_max 21
_diffrn_reflns_limit_h_min -22
_diffrn_reflns_limit_k_max 0
_diffrn_reflns_limit_k_min -11
_diffrn_reflns_limit_l_max 20
_diffrn_reflns_limit_l_min 0
_diffrn_reflns_number 6148
_diffrn_reflns_theta_max 25.0
_diffrn_reflns_theta_min 3.0
_diffrn_standards_decay_% -0.31
_diffrn_standards_interval_count 400
_diffrn_standards_number 3
_exptl_absorpt_coefficient_mu 3.724
_exptl_absorpt_correction_T_max 1.015
_exptl_absorpt_correction_T_min 0.982
_exptl_absorpt_correction_type refdelf
_exptl_absorpt_process_details Walker&Stuart_DIFABS
_exptl_crystal_colour pale-yellow
_exptl_crystal_density_diffrn 1.544
_exptl_crystal_description plate
_exptl_crystal_F_000 1488.00
_exptl_crystal_size_max 0.24
_exptl_crystal_size_mid 0.24
_exptl_crystal_size_min 0.07
_refine_diff_density_max 0.58
_refine_diff_density_min -0.47
_refine_ls_extinction_method none
_refine_ls_goodness_of_fit_obs 1.350
_refine_ls_hydrogen_treatment noref
_refine_ls_matrix_type full
_refine_ls_number_parameters 352
_refine_ls_number_reflns 3899
_refine_ls_number_restraints 0
_refine_ls_R_factor_obs 0.0300
_refine_ls_shift/esd_max 0.0700
_refine_ls_structure_factor_coef F
_refine_ls_weighting_scheme sigma
_refine_ls_wR_factor_obs 0.0320
_reflns_number_observed 3899
_reflns_number_total 5946
_reflns_observed_criterion 3.00
_cod_data_source_file ic9609261_1.cif
_cod_data_source_block NEt4[LWO3].4H2O
_cod_original_cell_volume 3146(1)
_cod_original_sg_symbol_H-M 'P 21/c     '
_cod_original_formula_sum 'C23 H50 B N7 O7 W '
_cod_database_code 4323302

loop_
_symmetry_equiv_pos_as_xyz
'   +x,   +y,   +z'
'   -x,1/2+y,1/2-z'
'   -x,   -y,   -z'
'   +x,1/2-y,1/2+z'

loop_
_atom_site_aniso_label
_atom_site_aniso_U_11
_atom_site_aniso_U_22
_atom_site_aniso_U_33
_atom_site_aniso_U_12
_atom_site_aniso_U_13
_atom_site_aniso_U_23
W 0.0315(1) 0.0319(1) 0.0314(1) -0.0008(2) 0.00812(9) -0.0010(2)
O(1) 0.035(2) 0.043(3) 0.031(2) 0.001(2) 0.002(2) -0.005(2)
O(2) 0.044(3) 0.042(3) 0.045(3) -0.011(2) 0.014(2) 0.000(2)
O(3) 0.039(3) 0.038(3) 0.047(3) 0.007(2) 0.009(2) 0.000(2)
O(4) 0.047(3) 0.056(4) 0.085(4) -0.002(3) 0.015(3) 0.007(3)
O(5) 0.058(3) 0.066(4) 0.070(3) -0.017(3) 0.021(3) -0.002(3)
O(6) 0.062(3) 0.061(4) 0.083(4) -0.008(3) 0.008(3) -0.007(3)
O(7) 0.063(3) 0.077(4) 0.088(4) -0.010(4) 0.018(3) 0.004(4)
N(4) 0.056(4) 0.040(4) 0.050(3) -0.009(3) 0.011(3) -0.006(3)
N(11) 0.032(3) 0.039(3) 0.025(2) -0.006(2) -0.001(2) -0.005(2)
N(12) 0.037(3) 0.028(3) 0.026(2) -0.001(3) 0.003(2) 0.000(2)
N(21) 0.033(3) 0.032(3) 0.031(3) 0.000(3) 0.007(2) -0.002(2)
N(22) 0.032(3) 0.036(3) 0.032(3) 0.001(3) 0.007(2) 0.000(2)
N(31) 0.033(3) 0.031(3) 0.039(3) 0.002(2) 0.009(2) 0.002(2)
N(32) 0.035(3) 0.037(3) 0.029(3) 0.001(3) 0.006(2) 0.000(2)
C(11) 0.037(4) 0.068(6) 0.052(4) -0.003(4) 0.005(3) 0.001(4)
C(12) 0.033(3) 0.040(4) 0.034(3) -0.003(3) -0.001(3) 0.000(3)
C(13) 0.038(4) 0.048(5) 0.040(4) -0.003(4) -0.002(3) 0.006(3)
C(14) 0.047(4) 0.035(4) 0.030(3) 0.000(3) 0.003(3) 0.003(3)
C(15) 0.063(5) 0.067(6) 0.034(4) -0.001(4) 0.011(3) -0.003(4)
C(21) 0.051(4) 0.038(4) 0.050(4) -0.011(4) 0.012(3) -0.013(3)
C(22) 0.027(3) 0.037(4) 0.039(4) -0.004(3) -0.003(3) -0.004(3)
C(23) 0.032(3) 0.035(4) 0.050(4) -0.005(3) 0.007(3) 0.010(3)
C(24) 0.035(3) 0.038(4) 0.038(3) 0.000(3) 0.006(3) 0.011(3)
C(25) 0.051(4) 0.066(5) 0.050(4) -0.003(4) 0.017(3) 0.013(4)
C(31) 0.061(5) 0.044(5) 0.051(4) 0.006(4) 0.009(3) 0.011(4)
C(32) 0.042(4) 0.028(4) 0.039(4) 0.002(3) -0.004(3) 0.004(3)
C(33) 0.039(4) 0.029(4) 0.055(4) 0.011(3) 0.000(3) 0.002(3)
C(34) 0.028(3) 0.032(4) 0.050(4) -0.004(3) 0.003(3) -0.012(3)
C(35) 0.037(4) 0.057(5) 0.063(4) 0.006(4) 0.016(3) -0.012(4)
C(41) 0.050(5) 0.110(8) 0.094(6) -0.020(6) 0.019(5) -0.048(6)
C(42) 0.052(6) 0.23(2) 0.19(1) 0.001(8) 0.042(7) -0.12(1)
C(43) 0.101(7) 0.070(6) 0.054(5) -0.017(5) 0.015(5) 0.004(4)
C(44) 0.20(1) 0.12(1) 0.125(10) -0.05(1) 0.055(9) 0.031(8)
C(45) 0.059(5) 0.036(4) 0.064(5) -0.006(4) 0.010(4) -0.008(4)
C(46) 0.112(8) 0.064(6) 0.063(5) -0.018(6) 0.024(5) 0.009(5)
C(47) 0.080(6) 0.044(6) 0.070(5) -0.008(4) 0.009(5) -0.015(4)
C(48) 0.092(8) 0.066(7) 0.120(8) 0.023(6) -0.002(6) -0.030(6)
B(1) 0.036(4) 0.041(4) 0.033(4) 0.002(4) 0.012(3) -0.002(3)

loop_
_atom_site_label
_atom_site_fract_x
_atom_site_fract_y
_atom_site_fract_z
_atom_site_U_iso_or_equiv
_atom_site_thermal_displace_type
_atom_site_calc_flag
_atom_site_calc_attached_atom
W 0.77135(1) 0.15176(3) 0.51059(1) 0.03155(6) Uij ? ?
O(1) 0.8328(2) 0.1797(4) 0.6017(2) 0.037(1) Uij ? ?
O(2) 0.7157(2) 0.0193(5) 0.5296(2) 0.043(1) Uij ? ?
O(3) 0.7133(2) 0.2945(4) 0.4955(2) 0.041(1) Uij ? ?
O(4) 0.5855(3) 0.1256(5) 0.0242(3) 0.063(2) Uij ? ?
O(5) 0.4042(3) 0.0926(5) 0.4422(3) 0.063(2) Uij ? ?
O(6) 0.4411(3) 0.1327(6) 0.9163(3) 0.070(2) Uij ? ?
O(7) 0.5214(3) 0.1491(6) 0.5814(3) 0.076(2) Uij ? ?
N(4) 0.3147(3) 0.0766(6) 0.1883(3) 0.049(2) Uij ? ?
N(11) 0.7264(3) 0.1049(5) 0.3759(3) 0.033(1) Uij ? ?
N(12) 0.7700(3) 0.0838(5) 0.3238(3) 0.031(1) Uij ? ?
N(21) 0.8516(3) 0.2752(5) 0.4549(3) 0.032(1) Uij ? ?
N(22) 0.8717(3) 0.2403(5) 0.3867(3) 0.033(1) Uij ? ?
N(31) 0.8511(3) -0.0084(5) 0.4839(3) 0.034(2) Uij ? ?
N(32) 0.8815(3) -0.0056(5) 0.4198(3) 0.034(1) Uij ? ?
C(11) 0.5938(4) 0.1018(8) 0.3731(4) 0.053(2) Uij ? ?
C(12) 0.6570(3) 0.0881(7) 0.3359(3) 0.037(2) Uij ? ?
C(13) 0.6551(3) 0.0547(7) 0.2584(4) 0.044(2) Uij ? ?
C(14) 0.7261(4) 0.0512(7) 0.2519(3) 0.039(2) Uij ? ?
C(15) 0.7548(4) 0.0273(8) 0.1807(4) 0.055(2) Uij ? ?
C(21) 0.8717(4) 0.4672(7) 0.5481(4) 0.047(2) Uij ? ?
C(22) 0.8801(3) 0.3973(7) 0.4765(4) 0.036(2) Uij ? ?
C(23) 0.9186(3) 0.4404(7) 0.4208(4) 0.039(2) Uij ? ?
C(24) 0.9122(3) 0.3393(7) 0.3659(3) 0.037(2) Uij ? ?
C(25) 0.9417(4) 0.3335(8) 0.2937(4) 0.055(2) Uij ? ?
C(31) 0.8636(4) -0.1416(8) 0.6064(4) 0.053(2) Uij ? ?
C(32) 0.8830(3) -0.1085(6) 0.5305(4) 0.039(2) Uij ? ?
C(33) 0.9351(3) -0.1705(7) 0.4978(4) 0.043(2) Uij ? ?
C(34) 0.9334(3) -0.1039(7) 0.4287(4) 0.038(2) Uij ? ?
C(35) 0.9773(4) -0.1282(8) 0.3698(4) 0.052(2) Uij ? ?
C(41) 0.3959(5) 0.075(1) 0.2241(5) 0.084(3) Uij ? ?
C(42) 0.4364(5) -0.037(2) 0.1939(7) 0.155(6) Uij ? ?
C(43) 0.2939(5) 0.0966(9) 0.1002(5) 0.076(3) Uij ? ?
C(44) 0.3241(8) 0.224(1) 0.0728(7) 0.144(6) Uij ? ?
C(45) 0.2800(4) -0.0583(7) 0.2008(4) 0.054(2) Uij ? ?
C(46) 0.2907(5) -0.0991(9) 0.2852(5) 0.079(3) Uij ? ?
C(47) 0.2839(5) 0.1884(8) 0.2301(5) 0.067(3) Uij ? ?
C(48) 0.2016(6) 0.2042(10) 0.2056(6) 0.098(4) Uij ? ?
B(1) 0.8533(4) 0.0972(8) 0.3537(4) 0.036(2) Uij ? ?
H(1) 0.8764 0.0813 0.3106 0.0434 Uij ? ?
H(11a) 0.5924 0.1931 0.3928 0.0652 Uij ? ?
H(11b) 0.5483 0.0829 0.3339 0.0652 Uij ? ?
H(11c) 0.5995 0.0383 0.4165 0.0499 Uij ? ?
H(13) 0.6115 0.0370 0.2165 0.0499 Uij ? ?
H(15a) 0.7872 -0.0505 0.1897 0.0607 Uij ? ?
H(15b) 0.7141 0.0105 0.1352 0.0607 Uij ? ?
H(15c) 0.7818 0.1062 0.1708 0.0607 Uij ? ?
H(21a) 0.8932 0.4128 0.5943 0.0560 Uij ? ?
H(21b) 0.8965 0.5539 0.5525 0.0560 Uij ? ?
H(21c) 0.8200 0.4812 0.5449 0.0510 Uij ? ?
H(23) 0.9446 0.5252 0.4214 0.0510 Uij ? ?
H(25a) 0.9740 0.2560 0.2972 0.0619 Uij ? ?
H(25b) 0.9014 0.3253 0.2470 0.0619 Uij ? ?
H(25c) 0.9690 0.4154 0.2902 0.0619 Uij ? ?
H(31a) 0.8717 -0.0629 0.6405 0.0656 Uij ? ?
H(31b) 0.8124 -0.1680 0.5955 0.0656 Uij ? ?
H(31c) 0.8942 -0.2154 0.6324 0.0512 Uij ? ?
H(33) 0.9664 -0.2460 0.5197 0.0512 Uij ? ?
H(35a) 1.0117 -0.2013 0.3880 0.0640 Uij ? ?
H(35b) 0.9447 -0.1524 0.3193 0.0640 Uij ? ?
H(35c) 1.0041 -0.0469 0.3637 0.0640 Uij ? ?
H(41a) 0.4160 0.1607 0.2126 0.0894 Uij ? ?
H(41b) 0.4041 0.0645 0.2809 0.0894 Uij ? ?
H(42a) 0.4174 -0.1234 0.2051 0.1288 Uij ? ?
H(42b) 0.4297 -0.0268 0.1372 0.1288 Uij ? ?
H(42c) 0.4883 -0.0312 0.2199 0.0959 Uij ? ?
H(43a) 0.3121 0.0203 0.0759 0.0959 Uij ? ?
H(43b) 0.2407 0.0996 0.0827 0.0959 Uij ? ?
H(44a) 0.3773 0.2216 0.0877 0.1479 Uij ? ?
H(44b) 0.3071 0.2319 0.0157 0.1479 Uij ? ?
H(44c) 0.3072 0.3021 0.0974 0.0634 Uij ? ?
H(45a) 0.2277 -0.0523 0.1771 0.0634 Uij ? ?
H(45b) 0.3012 -0.1277 0.1741 0.0634 Uij ? ?
H(46a) 0.2663 -0.1847 0.2878 0.0913 Uij ? ?
H(46b) 0.3427 -0.1084 0.3096 0.0913 Uij ? ?
H(46c) 0.2699 -0.0307 0.3131 0.0780 Uij ? ?
H(47a) 0.2979 0.1701 0.2864 0.0780 Uij ? ?
H(47b) 0.3056 0.2731 0.2195 0.0894 Uij ? ?
H(48a) 0.1869 0.2775 0.2358 0.0433 Uij ? ?
H(48b) 0.1861 0.2253 0.1498 0.1026 Uij ? ?
H(48c) 0.1783 0.1212 0.2162 0.1178 Uij ? ?

loop_
_atom_type_symbol
_atom_type_oxidation_number
_atom_type_number_in_cell
_atom_type_scat_dispersion_real
_atom_type_scat_dispersion_imag
_atom_type_scat_source
C 0 92 0.003 0.002 'International Tables'
H 0 200 0.000 0.000 'International Tables'
B 0 4 0.001 0.001 'International Tables'
N 0 28 0.006 0.003 'International Tables'
O 0 28 0.011 0.006 'International Tables'
W 0 4 -0.849 6.872 'International Tables'

loop_
_geom_angle_atom_site_label_1
_geom_angle_atom_site_label_2
_geom_angle_atom_site_label_3
_geom_angle
_geom_angle_site_symmetry_1
_geom_angle_site_symmetry_2
_geom_angle_site_symmetry_3
_geom_angle_publ_flag
O(1) W O(2) 103.8(2) ? ? ? yes
O(1) W O(3) 104.8(2) ? ? ? yes
O(1) W N(11) 160.4(2) ? ? ? yes
O(1) W N(21) 86.9(2) ? ? ? yes
O(1) W N(31) 88.6(2) ? ? ? yes
O(2) W O(3) 104.5(2) ? ? ? yes
O(2) W N(11) 87.6(2) ? ? ? yes
O(2) W N(21) 160.9(2) ? ? ? yes
O(2) W N(31) 88.4(2) ? ? ? yes
O(3) W N(11) 87.3(2) ? ? ? yes
O(3) W N(21) 87.6(2) ? ? ? yes
O(3) W N(31) 158.2(2) ? ? ? yes
N(11) W N(21) 78.2(2) ? ? ? yes
N(11) W N(31) 75.6(2) ? ? ? yes
N(21) W N(31) 75.9(2) ? ? ? yes
C(41) N(4) C(43) 114.0(6) ? ? ? yes
C(41) N(4) C(45) 111.0(6) ? ? ? yes
C(41) N(4) C(47) 106.2(6) ? ? ? yes
C(43) N(4) C(45) 104.5(6) ? ? ? yes
C(43) N(4) C(47) 111.2(6) ? ? ? yes
C(45) N(4) C(47) 110.0(5) ? ? ? yes
W N(11) N(12) 124.5(3) ? ? ? yes
W N(11) C(12) 128.0(4) ? ? ? yes
N(12) N(11) C(12) 107.5(4) ? ? ? yes
N(11) N(12) C(14) 108.7(5) ? ? ? yes
N(11) N(12) B(1) 119.1(4) ? ? ? yes
C(14) N(12) B(1) 132.2(5) ? ? ? yes
W N(21) N(22) 124.9(4) ? ? ? yes
W N(21) C(22) 127.7(4) ? ? ? yes
N(22) N(21) C(22) 107.0(5) ? ? ? yes
N(21) N(22) C(24) 110.2(5) ? ? ? yes
N(21) N(22) B(1) 118.0(5) ? ? ? yes
C(24) N(22) B(1) 131.3(5) ? ? ? yes
W N(31) N(32) 124.9(4) ? ? ? yes
W N(31) C(32) 127.4(4) ? ? ? yes
N(32) N(31) C(32) 107.3(5) ? ? ? yes
N(31) N(32) C(34) 108.9(5) ? ? ? yes
N(31) N(32) B(1) 119.3(5) ? ? ? yes
C(34) N(32) B(1) 131.8(5) ? ? ? yes
N(11) C(12) C(11) 123.0(5) ? ? ? yes
N(11) C(12) C(13) 109.0(5) ? ? ? yes
C(11) C(12) C(13) 128.0(6) ? ? ? yes
C(12) C(13) C(14) 107.4(6) ? ? ? yes
N(12) C(14) C(13) 107.4(5) ? ? ? yes
N(12) C(14) C(15) 123.0(6) ? ? ? yes
C(13) C(14) C(15) 129.5(6) ? ? ? yes
N(21) C(22) C(21) 123.0(6) ? ? ? yes
N(21) C(22) C(23) 108.5(6) ? ? ? yes
C(21) C(22) C(23) 128.5(6) ? ? ? yes
C(22) C(23) C(24) 106.8(6) ? ? ? yes
N(22) C(24) C(23) 107.5(5) ? ? ? yes
N(22) C(24) C(25) 123.5(6) ? ? ? yes
C(23) C(24) C(25) 129.0(6) ? ? ? yes
N(31) C(32) C(31) 122.3(6) ? ? ? yes
N(31) C(32) C(33) 109.6(6) ? ? ? yes
C(31) C(32) C(33) 128.1(6) ? ? ? yes
C(32) C(33) C(34) 106.5(6) ? ? ? yes
N(32) C(34) C(33) 107.7(5) ? ? ? yes
N(32) C(34) C(35) 122.9(6) ? ? ? yes
C(33) C(34) C(35) 129.4(6) ? ? ? yes
N(4) C(41) C(42) 114.4(7) ? ? ? yes
N(4) C(43) C(44) 114.3(8) ? ? ? yes
N(4) C(45) C(46) 114.9(6) ? ? ? yes
N(4) C(47) C(48) 115.3(7) ? ? ? yes
N(12) B(1) N(22) 108.9(5) ? ? ? yes
N(12) B(1) N(32) 109.5(5) ? ? ? yes
N(22) B(1) N(32) 109.1(5) ? ? ? yes

loop_
_geom_bond_atom_site_label_1
_geom_bond_atom_site_label_2
_geom_bond_distance
_geom_bond_site_symmetry_1
_geom_bond_site_symmetry_2
_geom_bond_publ_flag
W O(1) 1.740(4) ? ? yes
W O(2) 1.759(4) ? ? yes
W O(3) 1.765(4) ? ? yes
W N(11) 2.339(4) ? ? yes
W N(21) 2.332(5) ? ? yes
W N(31) 2.308(5) ? ? yes
N(4) C(41) 1.500(9) ? ? yes
N(4) C(43) 1.503(9) ? ? yes
N(4) C(45) 1.526(9) ? ? yes
N(4) C(47) 1.517(9) ? ? yes
N(11) N(12) 1.382(6) ? ? yes
N(11) C(12) 1.331(7) ? ? yes
N(12) C(14) 1.358(7) ? ? yes
N(12) B(1) 1.530(8) ? ? yes
N(21) N(22) 1.379(6) ? ? yes
N(21) C(22) 1.338(7) ? ? yes
N(22) C(24) 1.345(7) ? ? yes
N(22) B(1) 1.536(9) ? ? yes
N(31) N(32) 1.377(6) ? ? yes
N(31) C(32) 1.327(7) ? ? yes
N(32) C(34) 1.358(7) ? ? yes
N(32) B(1) 1.531(8) ? ? yes
C(11) C(12) 1.495(8) ? ? yes
C(12) C(13) 1.383(8) ? ? yes
C(13) C(14) 1.369(8) ? ? yes
C(14) C(15) 1.491(8) ? ? yes
C(21) C(22) 1.470(8) ? ? yes
C(22) C(23) 1.414(8) ? ? yes
C(23) C(24) 1.370(9) ? ? yes
C(24) C(25) 1.498(8) ? ? yes
C(31) C(32) 1.494(8) ? ? yes
C(32) C(33) 1.391(9) ? ? yes
C(33) C(34) 1.368(9) ? ? yes
C(34) C(35) 1.489(8) ? ? yes
C(41) C(42) 1.51(1) ? ? yes
C(43) C(44) 1.51(1) ? ? yes
C(45) C(46) 1.491(10) ? ? yes
C(47) C(48) 1.51(1) ? ? yes
